data_7241490
loop_
_publ_author_name
'Tan, Davin'
'Ng, Zi Xuan'
'Ganguly, Rakesh'
'Li, Yongxin'
'Soo, Han Sen'
'Mohamed, Sharmarke'
'Garc\'ia, Felipe'

_publ_section_title
;
 Investigating the solid-state assembly of pharmaceutically-relevant
 N,N-dimethyl-O-thiocarbamates in the absence of labile hydrogen bonds
;
_journal_name_full CrystEngComm
_journal_paper_doi 10.1039/D0CE01336F
_journal_year 2020
_chemical_formula_sum 'C9 H9 Cl2 N O S'
_chemical_formula_weight 250.13
_space_group_crystal_system monoclinic
_space_group_IT_number 14
_space_group_name_Hall '-P 2yn'
_space_group_name_H-M_alt 'P 1 21/n 1'
_atom_sites_solution_hydrogens geom
_atom_sites_solution_primary dual
_audit_update_record
;
2018-03-21 deposited with the CCDC.	2020-10-30 downloaded from the CCDC.
;
_cell_angle_alpha 90
_cell_angle_beta 97.9720(10)
_cell_angle_gamma 90
_cell_formula_units_Z 4
_cell_length_a 7.2726(2)
_cell_length_b 7.4019(2)
_cell_length_c 19.9994(4)
_cell_measurement_reflns_used 9316
_cell_measurement_temperature 100.(2)
_cell_measurement_theta_max 33.1700
_cell_measurement_theta_min 3.1408
_cell_volume 1066.18(5)
_computing_cell_refinement 'SAINT V8.38A (Bruker AXS Inc., 2017)'
_computing_data_collection 'APEX3 (Bruker AXS Inc., 2017)'
_computing_data_reduction 'SAINT V8.38A (Bruker AXS Inc., 2017)'
_computing_publication_material 'APEX3 (Bruker AXS Inc., 2017)'
_computing_structure_refinement 'SHELXL-2016/6 (Sheldrick, 2016)'
_computing_structure_solution 'XT, VERSION 2014/5'
_diffrn_ambient_temperature 100.(2)
_diffrn_detector_area_resol_mean 7.4074
_diffrn_measured_fraction_theta_full 0.991
_diffrn_measured_fraction_theta_max 0.991
_diffrn_measurement_device_type 'Photon II CPADs detector'
_diffrn_measurement_method 'phi and omega scans'
_diffrn_radiation_monochromator 'Multilayer Mirror'
_diffrn_radiation_type MoK\a
_diffrn_radiation_wavelength 0.71073
_diffrn_reflns_av_R_equivalents 0.0378
_diffrn_reflns_av_unetI/netI 0.0310
_diffrn_reflns_limit_h_max 11
_diffrn_reflns_limit_h_min -11
_diffrn_reflns_limit_k_max 11
_diffrn_reflns_limit_k_min -11
_diffrn_reflns_limit_l_max 30
_diffrn_reflns_limit_l_min -28
_diffrn_reflns_number 19201
_diffrn_reflns_theta_full 33.18
_diffrn_reflns_theta_max 33.18
_diffrn_reflns_theta_min 3.14
_diffrn_source 'Incoatec microfocus source'
_diffrn_source_type 'Bruker D8 Quest'
_exptl_absorpt_coefficient_mu 0.769
_exptl_absorpt_correction_T_max 0.84
_exptl_absorpt_correction_T_min 0.67
_exptl_absorpt_correction_type multi-scan
_exptl_absorpt_process_details
;
SADABS-2016/2 - Bruker AXS area detector scaling and absorption correction
;
_exptl_crystal_colour colourless
_exptl_crystal_density_diffrn 1.558
_exptl_crystal_density_method 'not measured'
_exptl_crystal_description block
_exptl_crystal_F_000 512
_exptl_crystal_size_max 0.440
_exptl_crystal_size_mid 0.320
_exptl_crystal_size_min 0.240
_refine_diff_density_max 0.497
_refine_diff_density_min -0.451
_refine_ls_extinction_method none
_refine_ls_goodness_of_fit_ref 1.061
_refine_ls_hydrogen_treatment constr
_refine_ls_matrix_type full
_refine_ls_number_parameters 129
_refine_ls_number_reflns 4034
_refine_ls_number_restraints 0
_refine_ls_restrained_S_all 1.061
_refine_ls_R_factor_all 0.0426
_refine_ls_R_factor_gt 0.0321
_refine_ls_shift/su_max 0.001
_refine_ls_shift/su_mean 0.000
_refine_ls_structure_factor_coef Fsqd
_refine_ls_weighting_details 'w=1/[\s^2^(Fo^2^)+(0.0288P)^2^+0.5814P] where P=(Fo^2^+2Fc^2^)/3'
_refine_ls_weighting_scheme calc
_refine_ls_wR_factor_gt 0.0740
_refine_ls_wR_factor_ref 0.0802
_reflns_number_gt 3407
_reflns_number_total 4034
_reflns_threshold_expression 'I > 2\s(I)'
_cod_data_source_file d0ce01336f2.cif
_cod_data_source_block fg794m
_cod_depositor_comments
;
The following automatic conversions were performed:

data item '_exptl_absorpt_correction_type' value 'Multi-Scan' was
changed to 'multi-scan' in accordance with the
/home/data/users/saulius/crontab/automatic-downloads/rss-feeds/RSC/lib/dictionaries/cif_core.dic
dictionary named 'cif_core.dic' version 2.4.2 last updated on
2011-04-26.

Automatic conversion script
Id: cif_fix_values 7556 2019-12-06 15:28:31Z antanas 
;
_cod_database_code 7241490

loop_
_space_group_symop_operation_xyz
'x, y, z'
'-x+1/2, y+1/2, -z+1/2'
'-x, -y, -z'
'x-1/2, -y-1/2, z-1/2'

loop_
_atom_site_type_symbol
_atom_site_label
_atom_site_fract_x
_atom_site_fract_y
_atom_site_fract_z
_atom_site_U_iso_or_equiv
_atom_site_adp_type
_atom_site_calc_flag
_atom_site_refinement_flags_adp
_atom_site_refinement_flags_occupancy
_atom_site_refinement_flags_posn
_atom_site_occupancy
_atom_site_disorder_assembly
_atom_site_disorder_group
C C1 0.62629(16) 0.66304(16) 0.56124(6) 0.0152(2) Uani d . . . 1 . .
C C2 0.45804(18) 0.66681(17) 0.58660(6) 0.0172(2) Uani d . . . 1 . .
C C3 0.30168(18) 0.74428(17) 0.55053(6) 0.0194(2) Uani d . . . 1 . .
H H3 0.188188 0.748948 0.56895 0.023 Uiso calc U . R 1 . .
C C4 0.31341(17) 0.81516(17) 0.48688(6) 0.0189(2) Uani d . . . 1 . .
H H4 0.207269 0.86959 0.461794 0.023 Uiso calc U . R 1 . .
C C5 0.47814(17) 0.80721(17) 0.45971(6) 0.0184(2) Uani d . . . 1 . .
H H5 0.484181 0.853061 0.415706 0.022 Uiso calc U . R 1 . .
C C6 0.63472(17) 0.73183(17) 0.49712(6) 0.0163(2) Uani d . . . 1 . .
C C7 0.86789(16) 0.65753(17) 0.65356(6) 0.0156(2) Uani d . . . 1 . .
C C8 1.06045(19) 0.5890(2) 0.75940(6) 0.0237(3) Uani d . . . 1 . .
H H8A 1.106153 0.712628 0.755576 0.036 Uiso calc U . R 1 . .
H H8B 1.166017 0.506676 0.769916 0.036 Uiso calc U . R 1 . .
H H8C 0.982338 0.583609 0.795535 0.036 Uiso calc U . R 1 . .
C C9 0.9288(2) 0.34056(17) 0.68528(7) 0.0217(2) Uani d . . . 1 . .
H H9A 0.841739 0.318049 0.644157 0.033 Uiso calc U . R 1 . .
H H9B 0.880129 0.286953 0.724064 0.033 Uiso calc U . R 1 . .
H H9C 1.049244 0.286176 0.680691 0.033 Uiso calc U . R 1 . .
Cl Cl1 0.44602(5) 0.56766(5) 0.66426(2) 0.02388(8) Uani d . . . 1 . .
Cl Cl2 0.84210(4) 0.72563(5) 0.46460(2) 0.02472(8) Uani d . . . 1 . .
N N1 0.95151(15) 0.53566(15) 0.69563(5) 0.01743(19) Uani d . . . 1 . .
O O1 0.77818(12) 0.57615(12) 0.59636(4) 0.01787(17) Uani d . . . 1 . .
S S1 0.87199(5) 0.88066(4) 0.66384(2) 0.02075(8) Uani d . . . 1 . .

loop_
_atom_site_aniso_label
_atom_site_aniso_U_11
_atom_site_aniso_U_22
_atom_site_aniso_U_33
_atom_site_aniso_U_12
_atom_site_aniso_U_13
_atom_site_aniso_U_23
C1 0.0151(5) 0.0170(5) 0.0125(5) -0.0009(4) -0.0017(4) -0.0011(4)
C2 0.0196(5) 0.0192(5) 0.0125(5) -0.0030(4) 0.0016(4) 0.0001(4)
C3 0.0154(5) 0.0226(6) 0.0198(5) -0.0025(4) 0.0014(4) -0.0019(4)
C4 0.0157(5) 0.0205(5) 0.0189(5) -0.0021(4) -0.0035(4) 0.0000(4)
C5 0.0190(6) 0.0214(5) 0.0136(5) -0.0053(4) -0.0021(4) 0.0024(4)
C6 0.0141(5) 0.0202(5) 0.0144(5) -0.0043(4) 0.0011(4) -0.0006(4)
C7 0.0138(5) 0.0197(5) 0.0130(5) -0.0009(4) 0.0008(4) -0.0009(4)
C8 0.0232(6) 0.0315(7) 0.0146(5) 0.0015(5) -0.0043(4) -0.0038(5)
C9 0.0267(6) 0.0188(5) 0.0185(5) 0.0029(5) -0.0010(5) 0.0005(4)
Cl1 0.02788(16) 0.03034(16) 0.01379(13) -0.00641(12) 0.00416(11) 0.00249(11)
Cl2 0.01674(14) 0.03857(18) 0.01947(14) -0.00561(12) 0.00471(11) -0.00161(12)
N1 0.0181(5) 0.0197(5) 0.0132(4) 0.0008(4) -0.0021(3) -0.0010(4)
O1 0.0187(4) 0.0190(4) 0.0141(4) 0.0023(3) -0.0040(3) -0.0028(3)
S1 0.02513(16) 0.01682(13) 0.01886(14) -0.00207(11) -0.00200(11) -0.00089(10)

loop_
_atom_type_symbol
_atom_type_description
_atom_type_scat_dispersion_real
_atom_type_scat_dispersion_imag
_atom_type_scat_source
C C 0.0033 0.0016 'International Tables Vol C Tables 4.2.6.8 and 6.1.1.4'
H H 0.0000 0.0000 'International Tables Vol C Tables 4.2.6.8 and 6.1.1.4'
Cl Cl 0.1484 0.1585 'International Tables Vol C Tables 4.2.6.8 and 6.1.1.4'
N N 0.0061 0.0033 'International Tables Vol C Tables 4.2.6.8 and 6.1.1.4'
O O 0.0106 0.0060 'International Tables Vol C Tables 4.2.6.8 and 6.1.1.4'
S S 0.1246 0.1234 'International Tables Vol C Tables 4.2.6.8 and 6.1.1.4'

loop_
_geom_angle_atom_site_label_1
_geom_angle_atom_site_label_2
_geom_angle_atom_site_label_3
_geom_angle_site_symmetry_1
_geom_angle_site_symmetry_3
_geom_angle
_geom_angle_publ_flag
O1 C1 C2 . . 120.41(10) ?
O1 C1 C6 . . 120.34(11) ?
C2 C1 C6 . . 118.94(11) ?
C3 C2 C1 . . 121.34(11) ?
C3 C2 Cl1 . . 120.22(10) ?
C1 C2 Cl1 . . 118.43(9) ?
C2 C3 C4 . . 118.90(12) ?
C5 C4 C3 . . 120.66(11) ?
C4 C5 C6 . . 119.68(11) ?
C1 C6 C5 . . 120.42(11) ?
C1 C6 Cl2 . . 119.43(9) ?
C5 C6 Cl2 . . 120.14(9) ?
N1 C7 O1 . . 110.72(10) ?
N1 C7 S1 . . 126.83(9) ?
O1 C7 S1 . . 122.41(9) ?
C7 N1 C8 . . 121.15(11) ?
C7 N1 C9 . . 123.33(10) ?
C8 N1 C9 . . 115.29(10) ?
C7 O1 C1 . . 118.19(9) ?

loop_
_geom_bond_atom_site_label_1
_geom_bond_atom_site_label_2
_geom_bond_site_symmetry_2
_geom_bond_distance
_geom_bond_publ_flag
C1 O1 . 1.3828(14) ?
C1 C2 . 1.3883(17) ?
C1 C6 . 1.3890(16) ?
C2 C3 . 1.3838(18) ?
C2 Cl1 . 1.7310(12) ?
C3 C4 . 1.3903(18) ?
C4 C5 . 1.3836(18) ?
C5 C6 . 1.3897(17) ?
C6 Cl2 . 1.7239(12) ?
C7 N1 . 1.3228(15) ?
C7 O1 . 1.3747(14) ?
C7 S1 . 1.6641(13) ?
C8 N1 . 1.4595(16) ?
C9 N1 . 1.4649(17) ?
